data_7008641
loop_
_publ_author_name
'Saha, Ramkrishna'
'Qaium, Md Abdul'
'Debnath, Dipen'
'Younus, Muhammad'
'Chawdhury, Nazia'
'Sultana, Nasim'
'Kociok-K\"ohn, Gabriele'
'Ooi, Li-Ling'
'Raithby, Paul R.'
'Kijima, Masashi'

_publ_section_title
;
 A new series of luminescent phosphine stabilised platinum ethynyl
 complexes.
;
_journal_issue 16
_journal_name_full 'Dalton transactions (Cambridge, England : 2003)'
_journal_page_first 2760
_journal_page_last 2765
_journal_paper_doi 10.1039/b505484b
_journal_year 2005
_chemical_formula_sum 'C42 H32 N2 O4 P2 Pt'
_chemical_formula_weight 885.73
_chemical_name_systematic
;
Structure 1 h03prr50
;
_space_group_IT_number 14
_symmetry_cell_setting monoclinic
_symmetry_space_group_name_Hall '-P 2yn'
_symmetry_space_group_name_H-M 'P 1 21/n 1'
_atom_sites_solution_hydrogens geom
_atom_sites_solution_primary direct
_atom_sites_solution_secondary difmap
_audit_conform_dict_location ftp://ftp.iucr.org/pub/cif_core.dic
_audit_conform_dict_name cif_core.dic
_audit_conform_dict_version 2.2
_audit_creation_date 2004-01-31T16:18:00-00:00
_audit_creation_method 'WinGX routine CIF_UPDATE'
_cell_angle_alpha 90
_cell_angle_beta 91.1670(10)
_cell_angle_gamma 90
_cell_formula_units_Z 4
_cell_length_a 8.47300(10)
_cell_length_b 14.0020(2)
_cell_length_c 30.4920(6)
_cell_measurement_reflns_used 134463
_cell_measurement_temperature 150(2)
_cell_measurement_theta_max 25.03
_cell_measurement_theta_min 2.91
_cell_volume 3616.79(10)
_computing_cell_refinement 'Bruker Nonius software'
_computing_data_collection 'Bruker Nonius software'
_computing_data_reduction 'Denzo (Otwinowski & Minor, 1997)'
_computing_molecular_graphics 'WinGX (Farrugia, 1999)'
_computing_publication_material 'SHELXL-97 (Sheldrick, 1997)'
_computing_structure_refinement 'SHELXL-97 (Sheldrick, 1997)'
_computing_structure_solution 'DIRDIF-99 (Buerkins, 1999)'
_diffrn_ambient_temperature 150(2)
_diffrn_measured_fraction_theta_full 0.979
_diffrn_measured_fraction_theta_max 0.979
_diffrn_measurement_device_type 'Bruker Nonius Kappa CCD Diffractometer'
_diffrn_measurement_method 'omega and phi scans'
_diffrn_radiation_monochromator graphite
_diffrn_radiation_type MoK\a
_diffrn_radiation_wavelength 0.71073
_diffrn_reflns_av_R_equivalents 0.1457
_diffrn_reflns_av_unetI/netI 0.0683
_diffrn_reflns_limit_h_max 10
_diffrn_reflns_limit_h_min -10
_diffrn_reflns_limit_k_max 16
_diffrn_reflns_limit_k_min -16
_diffrn_reflns_limit_l_max 36
_diffrn_reflns_limit_l_min -36
_diffrn_reflns_number 49363
_diffrn_reflns_theta_full 25.08
_diffrn_reflns_theta_max 25.08
_diffrn_reflns_theta_min 2.99
_diffrn_standards_decay_% 0
_exptl_absorpt_coefficient_mu 4.014
_exptl_absorpt_correction_T_max 0.834
_exptl_absorpt_correction_T_min 0.422
_exptl_absorpt_correction_type 'SORTAV (Blessing, 1995)'
_exptl_crystal_colour 'Pale yellow'
_exptl_crystal_density_diffrn 1.627
_exptl_crystal_density_method 'not measured'
_exptl_crystal_description Block
_exptl_crystal_F_000 1752
_exptl_crystal_size_max 0.2
_exptl_crystal_size_mid 0.12
_exptl_crystal_size_min 0.05
_refine_diff_density_max 1.275
_refine_diff_density_min -2.472
_refine_diff_density_rms 0.403
_refine_ls_extinction_method none
_refine_ls_goodness_of_fit_ref 1.165
_refine_ls_hydrogen_treatment mixed
_refine_ls_matrix_type full
_refine_ls_number_parameters 460
_refine_ls_number_reflns 6288
_refine_ls_number_restraints 0
_refine_ls_restrained_S_all 1.165
_refine_ls_R_factor_all 0.0743
_refine_ls_R_factor_gt 0.0426
_refine_ls_shift/su_max 0.016
_refine_ls_shift/su_mean 0.002
_refine_ls_structure_factor_coef Fsqd
_refine_ls_weighting_details 'calc w=1/[\s^2^(Fo^2^)+(0.0939P)^2^+0.9079P] where P=(Fo^2^+2Fc^2^)/3'
_refine_ls_weighting_scheme calc
_refine_ls_wR_factor_gt 0.1124
_refine_ls_wR_factor_ref 0.1585
_reflns_number_gt 4868
_reflns_number_total 6288
_reflns_threshold_expression >2sigma(I)
_cod_data_source_file b505484b.txt
_cod_data_source_block shelxl
_cod_depositor_comments
;
The following automatic conversions were performed:
'_symmetry_cell_setting' value 'Monoclinic' changed to 'monoclinic'
according to '/home/saulius/struct/CIF-dictionaries/cif_core.dic'
dictionary named 'cif_core.dic' version 2.4.1 from 2010-06-29.

Automatic conversion script
Id: cif_fix_enum 1527 2010-12-29 10:47:43Z saulius 
;
_cod_original_sg_symbol_H-M P2(1)/n
_cod_database_code 7008641

loop_
_symmetry_equiv_pos_as_xyz
'x, y, z'
'-x+1/2, y+1/2, -z+1/2'
'-x, -y, -z'
'x-1/2, -y-1/2, z-1/2'

loop_
_atom_site_label
_atom_site_type_symbol
_atom_site_fract_x
_atom_site_fract_y
_atom_site_fract_z
_atom_site_U_iso_or_equiv
_atom_site_adp_type
_atom_site_occupancy
_atom_site_symmetry_multiplicity
_atom_site_calc_flag
_atom_site_refinement_flags
_atom_site_disorder_assembly
_atom_site_disorder_group
C1 C 0.3398(9) 0.1500(5) -0.1250(3) 0.0244(18) Uani 1 1 d . . .
C2 C 0.4163(10) 0.1682(6) -0.0927(3) 0.0293(19) Uani 1 1 d . . .
C3 C 0.4861(10) 0.2003(6) -0.0521(3) 0.033(2) Uani 1 1 d . . .
C4 C 0.5313(11) 0.1362(6) -0.0195(3) 0.039(2) Uani 1 1 d . . .
H4 H 0.5225 0.0695 -0.0248 0.047 Uiso 1 1 calc R . .
C5 C 0.5889(12) 0.1685(8) 0.0204(3) 0.042(2) Uani 1 1 d . . .
H5 H 0.6177 0.1241 0.0427 0.05 Uiso 1 1 calc R . .
C6 C 0.6050(12) 0.2660(8) 0.0280(3) 0.045(3) Uani 1 1 d . . .
C7 C 0.5658(14) 0.3334(8) -0.0044(4) 0.051(3) Uani 1 1 d . . .
H7 H 0.5793 0.3998 0.0007 0.061 Uiso 1 1 calc R . .
C8 C 0.5061(13) 0.2996(7) -0.0445(3) 0.048(3) Uani 1 1 d . . .
H8 H 0.4785 0.3437 -0.0671 0.058 Uiso 1 1 calc R . .
C9 C 0.3437(10) 0.1182(6) -0.2231(3) 0.0257(19) Uani 1 1 d . . .
C10 C 0.4118(9) 0.1087(6) -0.2565(3) 0.0258(18) Uani 1 1 d . . .
C11 C 0.4923(10) 0.0959(6) -0.2970(3) 0.0304(19) Uani 1 1 d . . .
C12 C 0.4732(10) 0.1655(7) -0.3300(3) 0.036(2) Uani 1 1 d . . .
H12 H 0.4041 0.2182 -0.3261 0.043 Uiso 1 1 calc R . .
C13 C 0.5576(11) 0.1557(7) -0.3682(3) 0.041(2) Uani 1 1 d . . .
H13 H 0.5454 0.2018 -0.3909 0.049 Uiso 1 1 calc R . .
C14 C 0.6581(11) 0.0803(8) -0.3736(3) 0.041(2) Uani 1 1 d . . .
C15 C 0.6726(11) 0.0073(7) -0.3422(3) 0.039(2) Uani 1 1 d . . .
H15 H 0.7364 -0.0471 -0.3475 0.047 Uiso 1 1 calc R . .
C16 C 0.5914(10) 0.0165(7) -0.3033(3) 0.033(2) Uani 1 1 d . . .
H16 H 0.6027 -0.0306 -0.281 0.04 Uiso 1 1 calc R . .
C17 C -0.1944(10) 0.1920(6) -0.1630(3) 0.0300(19) Uani 1 1 d . . .
H17A H -0.2915 0.1829 -0.146 0.036 Uiso 1 1 calc R . .
H17B H -0.1884 0.26 -0.1718 0.036 Uiso 1 1 calc R . .
C18 C -0.1995(9) 0.1287(6) -0.2036(3) 0.0270(19) Uani 1 1 d . . .
H18A H -0.2816 0.1521 -0.2246 0.032 Uiso 1 1 calc R . .
H18B H -0.2265 0.0624 -0.1952 0.032 Uiso 1 1 calc R . .
C19 C 0.0071(10) 0.2561(6) -0.0903(3) 0.0297(19) Uani 1 1 d . . .
C20 C -0.0364(12) 0.2520(7) -0.0471(3) 0.042(2) Uani 1 1 d . . .
H20 H -0.0923 0.198 -0.0367 0.05 Uiso 1 1 calc R . .
C21 C 0.0013(13) 0.3271(9) -0.0183(3) 0.056(3) Uani 1 1 d . . .
H21 H -0.0252 0.3222 0.0117 0.068 Uiso 1 1 calc R . .
C22 C 0.0756(12) 0.4072(8) -0.0329(3) 0.051(3) Uani 1 1 d . . .
H22 H 0.1008 0.4578 -0.0132 0.061 Uiso 1 1 calc R . .
C23 C 0.1134(12) 0.4139(7) -0.0762(4) 0.049(3) Uani 1 1 d . . .
H23 H 0.1622 0.4702 -0.0868 0.059 Uiso 1 1 calc R . .
C24 C 0.0811(12) 0.3390(7) -0.1048(3) 0.043(2) Uani 1 1 d . . .
H24 H 0.1098 0.3443 -0.1347 0.051 Uiso 1 1 calc R . .
C25 C -0.0777(10) 0.0545(6) -0.0981(3) 0.032(2) Uani 1 1 d . . .
C26 C -0.2288(12) 0.0230(7) -0.0967(3) 0.044(2) Uani 1 1 d . . .
H26 H -0.3102 0.0576 -0.1115 0.053 Uiso 1 1 calc R . .
C27 C -0.2647(14) -0.0582(8) -0.0740(3) 0.056(3) Uani 1 1 d . . .
H27 H -0.371 -0.0797 -0.0735 0.067 Uiso 1 1 calc R . .
C28 C -0.1519(16) -0.1082(9) -0.0523(4) 0.066(4) Uani 1 1 d . . .
H28 H -0.1779 -0.1648 -0.0369 0.079 Uiso 1 1 calc R . .
C29 C -0.0018(18) -0.0769(12) -0.0529(6) 0.131(8) Uani 1 1 d . . .
H29 H 0.0781 -0.1111 -0.0372 0.157 Uiso 1 1 calc R . .
C30 C 0.0383(14) 0.0054(11) -0.0763(5) 0.100(6) Uani 1 1 d . . .
H30 H 0.1448 0.0265 -0.077 0.12 Uiso 1 1 calc R . .
C31 C -0.0058(11) 0.2357(6) -0.2652(3) 0.031(2) Uani 1 1 d . . .
C32 C 0.1150(10) 0.2994(6) -0.2630(3) 0.033(2) Uani 1 1 d . . .
H32 H 0.1986 0.2905 -0.2421 0.039 Uiso 1 1 calc R . .
C33 C 0.1166(13) 0.3771(6) -0.2910(3) 0.042(2) Uani 1 1 d . . .
H33 H 0.2016 0.4213 -0.2895 0.05 Uiso 1 1 calc R . .
C34 C -0.0049(12) 0.3904(7) -0.3210(3) 0.042(2) Uani 1 1 d . . .
H34 H -0.0034 0.4436 -0.3403 0.05 Uiso 1 1 calc R . .
C35 C -0.1276(12) 0.3271(8) -0.3231(3) 0.042(2) Uani 1 1 d . . .
H35 H -0.2125 0.3366 -0.3434 0.05 Uiso 1 1 calc R . .
C36 C -0.1275(11) 0.2488(6) -0.2952(3) 0.034(2) Uani 1 1 d . . .
H36 H -0.2117 0.204 -0.2968 0.041 Uiso 1 1 calc R . .
C37 C 0.0029(10) 0.0285(6) -0.2661(3) 0.0247(18) Uani 1 1 d . . .
C38 C 0.0632(10) 0.0366(7) -0.3082(3) 0.036(2) Uani 1 1 d . . .
H38 H 0.0925 0.0972 -0.3194 0.043 Uiso 1 1 calc R . .
C39 C 0.0798(12) -0.0449(7) -0.3334(3) 0.040(2) Uani 1 1 d . . .
H39 H 0.1192 -0.0399 -0.3623 0.048 Uiso 1 1 calc R . .
C40 C 0.0399(13) -0.1329(7) -0.3170(4) 0.049(3) Uani 1 1 d . . .
H40 H 0.0538 -0.1882 -0.3346 0.059 Uiso 1 1 calc R . .
C41 C -0.0193(12) -0.1423(6) -0.2760(4) 0.042(3) Uani 1 1 d . . .
H41 H -0.0494 -0.2032 -0.2654 0.05 Uiso 1 1 calc R . .
C42 C -0.0349(11) -0.0619(6) -0.2502(3) 0.035(2) Uani 1 1 d . . .
H42 H -0.0719 -0.0683 -0.2212 0.042 Uiso 1 1 calc R . .
N1 N 0.6601(12) 0.3020(9) 0.0711(3) 0.062(3) Uani 1 1 d . . .
N2 N 0.7496(11) 0.0711(8) -0.4141(3) 0.058(3) Uani 1 1 d . . .
O1 O 0.6716(15) 0.3866(8) 0.0765(3) 0.101(4) Uani 1 1 d . . .
O2 O 0.6920(13) 0.2421(7) 0.0991(3) 0.090(3) Uani 1 1 d . . .
O3 O 0.7554(12) 0.1405(7) -0.4374(3) 0.083(3) Uani 1 1 d . . .
O4 O 0.8166(11) -0.0048(7) -0.4214(2) 0.075(3) Uani 1 1 d . . .
P1 P -0.0203(3) 0.16006(16) -0.12922(7) 0.0271(5) Uani 1 1 d . . .
P2 P -0.0046(3) 0.13089(15) -0.22966(7) 0.0244(5) Uani 1 1 d . . .
Pt1 Pt 0.18295(3) 0.13611(2) -0.175528(9) 0.02337(15) Uani 1 1 d . . .

loop_
_atom_site_aniso_label
_atom_site_aniso_U_11
_atom_site_aniso_U_22
_atom_site_aniso_U_33
_atom_site_aniso_U_23
_atom_site_aniso_U_13
_atom_site_aniso_U_12
C1 0.009(4) 0.024(4) 0.040(5) -0.004(4) -0.001(4) 0.002(3)
C2 0.017(4) 0.033(5) 0.037(5) 0.004(4) -0.004(4) -0.002(4)
C3 0.018(5) 0.038(5) 0.042(5) -0.003(4) -0.001(4) -0.007(4)
C4 0.035(6) 0.038(5) 0.045(5) 0.006(4) -0.011(4) -0.009(4)
C5 0.033(6) 0.056(6) 0.036(5) 0.008(5) -0.005(4) -0.015(5)
C6 0.032(6) 0.065(7) 0.037(5) -0.012(5) -0.003(4) -0.008(5)
C7 0.054(7) 0.041(6) 0.057(6) -0.008(5) -0.011(5) -0.002(5)
C8 0.054(7) 0.043(6) 0.047(6) 0.001(5) -0.012(5) 0.002(5)
C9 0.020(4) 0.023(4) 0.034(5) -0.002(3) 0.001(4) -0.001(4)
C10 0.007(4) 0.023(4) 0.047(5) -0.001(4) -0.007(4) -0.009(3)
C11 0.024(5) 0.035(5) 0.032(4) -0.006(4) -0.004(4) 0.003(4)
C12 0.019(5) 0.050(6) 0.039(5) -0.005(4) -0.005(4) 0.007(4)
C13 0.025(5) 0.062(7) 0.034(5) 0.006(4) -0.007(4) 0.000(5)
C14 0.031(5) 0.063(7) 0.029(5) -0.006(5) 0.000(4) -0.008(5)
C15 0.023(5) 0.042(6) 0.054(6) -0.013(5) -0.002(4) 0.007(4)
C16 0.023(5) 0.041(5) 0.035(5) -0.002(4) -0.002(4) -0.004(4)
C17 0.017(4) 0.036(5) 0.037(5) 0.006(4) -0.001(4) 0.008(4)
C18 0.009(4) 0.032(5) 0.039(5) 0.001(4) -0.008(3) 0.007(4)
C19 0.019(4) 0.033(5) 0.037(5) -0.001(4) 0.005(4) 0.008(4)
C20 0.036(6) 0.046(6) 0.044(5) -0.003(5) 0.001(4) -0.002(5)
C21 0.041(6) 0.084(8) 0.045(6) -0.025(6) 0.002(5) 0.009(6)
C22 0.038(6) 0.052(7) 0.063(7) -0.023(6) -0.003(5) 0.004(6)
C23 0.041(6) 0.032(6) 0.074(7) -0.012(5) 0.006(5) -0.004(5)
C24 0.047(6) 0.029(5) 0.052(6) -0.006(4) 0.008(5) 0.006(5)
C25 0.025(5) 0.024(5) 0.046(5) 0.002(4) 0.009(4) 0.003(4)
C26 0.039(6) 0.047(6) 0.046(6) 0.006(5) 0.001(5) -0.009(5)
C27 0.047(7) 0.065(8) 0.056(6) 0.000(6) 0.001(6) -0.016(6)
C28 0.062(9) 0.047(7) 0.089(9) 0.015(6) 0.034(7) -0.007(7)
C29 0.058(10) 0.127(14) 0.209(19) 0.128(14) 0.046(11) 0.040(10)
C30 0.025(6) 0.118(12) 0.157(14) 0.089(11) 0.017(8) 0.010(7)
C31 0.039(5) 0.020(4) 0.034(5) -0.003(4) 0.001(4) 0.002(4)
C32 0.021(5) 0.025(5) 0.051(5) -0.004(4) -0.008(4) 0.001(4)
C33 0.039(6) 0.023(5) 0.062(6) 0.002(4) 0.002(5) -0.003(4)
C34 0.040(6) 0.028(5) 0.057(6) 0.010(4) -0.005(5) 0.004(5)
C35 0.034(6) 0.044(6) 0.047(6) 0.007(4) -0.012(4) -0.002(5)
C36 0.023(5) 0.035(5) 0.045(5) 0.009(4) -0.008(4) -0.006(4)
C37 0.020(4) 0.023(4) 0.031(4) -0.004(3) -0.003(3) 0.003(4)
C38 0.024(5) 0.043(6) 0.041(5) -0.005(4) -0.001(4) 0.003(4)
C39 0.036(6) 0.040(6) 0.042(5) -0.014(4) -0.001(4) 0.007(5)
C40 0.044(7) 0.042(6) 0.062(7) -0.025(5) -0.016(5) 0.013(5)
C41 0.036(6) 0.020(5) 0.069(7) -0.007(4) -0.021(5) 0.001(4)
C42 0.029(5) 0.031(5) 0.045(5) 0.004(4) -0.005(4) -0.003(4)
N1 0.047(6) 0.087(8) 0.051(6) -0.012(6) -0.008(5) -0.019(6)
N2 0.038(5) 0.092(8) 0.046(5) -0.010(6) 0.006(4) 0.006(6)
O1 0.133(11) 0.080(7) 0.087(7) -0.038(6) -0.031(7) -0.015(7)
O2 0.123(9) 0.102(7) 0.044(5) 0.002(5) -0.026(5) -0.033(7)
O3 0.082(7) 0.119(8) 0.048(5) 0.024(5) 0.018(5) 0.024(6)
O4 0.072(6) 0.097(7) 0.057(5) -0.021(5) 0.018(4) 0.027(6)
P1 0.0192(12) 0.0302(12) 0.0318(11) -0.0007(9) -0.0009(9) 0.0026(10)
P2 0.0192(11) 0.0230(11) 0.0308(11) -0.0018(9) -0.0030(9) 0.0000(9)
Pt1 0.0169(2) 0.0229(2) 0.0302(2) -0.00065(13) -0.00233(13) 0.00070(13)

loop_
_atom_type_symbol
_atom_type_description
_atom_type_scat_dispersion_real
_atom_type_scat_dispersion_imag
_atom_type_scat_source
C C 0.0033 0.0016 'International Tables Vol C Tables 4.2.6.8 and 6.1.1.4'
H H 0 0 'International Tables Vol C Tables 4.2.6.8 and 6.1.1.4'
N N 0.0061 0.0033 'International Tables Vol C Tables 4.2.6.8 and 6.1.1.4'
O O 0.0106 0.006 'International Tables Vol C Tables 4.2.6.8 and 6.1.1.4'
P P 0.1023 0.0942 'International Tables Vol C Tables 4.2.6.8 and 6.1.1.4'
Pt Pt -1.7033 8.3905 'International Tables Vol C Tables 4.2.6.8 and 6.1.1.4'

loop_
_geom_angle_atom_site_label_1
_geom_angle_atom_site_label_2
_geom_angle_atom_site_label_3
_geom_angle
_geom_angle_site_symmetry_1
_geom_angle_site_symmetry_3
_geom_angle_publ_flag
C2 C1 Pt1 169.9(7) . . ?
C1 C2 C3 170.3(9) . . ?
C4 C3 C8 119.2(8) . . ?
C4 C3 C2 121.2(8) . . ?
C8 C3 C2 119.6(8) . . ?
C5 C4 C3 120.4(9) . . ?
C6 C5 C4 120.2(9) . . ?
C5 C6 C7 121.4(9) . . ?
C5 C6 N1 120.9(10) . . ?
C7 C6 N1 117.7(10) . . ?
C8 C7 C6 117.8(9) . . ?
C7 C8 C3 120.9(9) . . ?
C10 C9 Pt1 166.6(8) . . ?
C9 C10 C11 179.1(9) . . ?
C16 C11 C12 120.6(8) . . ?
C16 C11 C10 120.7(8) . . ?
C12 C11 C10 118.6(8) . . ?
C13 C12 C11 118.6(9) . . ?
C14 C13 C12 120.8(9) . . ?
C13 C14 C15 121.6(8) . . ?
C13 C14 N2 120.5(9) . . ?
C15 C14 N2 117.8(9) . . ?
C16 C15 C14 118.5(9) . . ?
C15 C16 C11 119.7(8) . . ?
C18 C17 P1 108.9(5) . . ?
C17 C18 P2 109.2(6) . . ?
C20 C19 C24 117.9(8) . . ?
C20 C19 P1 124.4(7) . . ?
C24 C19 P1 117.7(6) . . ?
C19 C20 C21 120.4(10) . . ?
C22 C21 C20 120.8(10) . . ?
C21 C22 C23 119.3(10) . . ?
C22 C23 C24 120.5(10) . . ?
C23 C24 C19 120.9(9) . . ?
C26 C25 C30 119.5(9) . . ?
C26 C25 P1 122.7(7) . . ?
C30 C25 P1 117.7(8) . . ?
C25 C26 C27 120.4(10) . . ?
C28 C27 C26 121.1(11) . . ?
C29 C28 C27 119.1(11) . . ?
C28 C29 C30 120.9(13) . . ?
C25 C30 C29 119.0(12) . . ?
C32 C31 C36 120.0(8) . . ?
C32 C31 P2 120.1(7) . . ?
C36 C31 P2 119.8(7) . . ?
C31 C32 C33 120.1(9) . . ?
C34 C33 C32 120.0(9) . . ?
C35 C34 C33 120.0(9) . . ?
C34 C35 C36 119.6(9) . . ?
C31 C36 C35 120.2(8) . . ?
C42 C37 C38 119.0(8) . . ?
C42 C37 P2 119.5(6) . . ?
C38 C37 P2 121.2(6) . . ?
C39 C38 C37 119.2(9) . . ?
C40 C39 C38 120.6(9) . . ?
C41 C40 C39 121.1(9) . . ?
C40 C41 C42 119.1(9) . . ?
C41 C42 C37 121.0(9) . . ?
O1 N1 O2 124.3(10) . . ?
O1 N1 C6 119.0(11) . . ?
O2 N1 C6 116.8(11) . . ?
O3 N2 O4 124.4(10) . . ?
O3 N2 C14 116.8(10) . . ?
O4 N2 C14 118.7(10) . . ?
C19 P1 C25 107.0(4) . . ?
C19 P1 C17 106.2(4) . . ?
C25 P1 C17 105.6(4) . . ?
C19 P1 Pt1 115.4(3) . . ?
C25 P1 Pt1 114.6(3) . . ?
C17 P1 Pt1 107.3(3) . . ?
C37 P2 C31 105.7(4) . . ?
C37 P2 C18 107.0(4) . . ?
C31 P2 C18 105.9(4) . . ?
C37 P2 Pt1 116.0(3) . . ?
C31 P2 Pt1 113.7(3) . . ?
C18 P2 Pt1 107.9(3) . . ?
C1 Pt1 C9 96.7(3) . . ?
C1 Pt1 P2 175.1(2) . . ?
C9 Pt1 P2 86.9(3) . . ?
C1 Pt1 P1 90.4(2) . . ?
C9 Pt1 P1 172.6(2) . . ?
P2 Pt1 P1 85.89(8) . . ?

loop_
_geom_bond_atom_site_label_1
_geom_bond_atom_site_label_2
_geom_bond_distance
_geom_bond_site_symmetry_2
_geom_bond_publ_flag
C1 C2 1.197(12) . ?
C1 Pt1 2.022(8) . ?
C2 C3 1.433(12) . ?
C3 C4 1.387(12) . ?
C3 C8 1.418(13) . ?
C4 C5 1.378(12) . ?
C5 C6 1.391(14) . ?
C6 C7 1.401(14) . ?
C6 N1 1.473(13) . ?
C7 C8 1.397(14) . ?
C9 C10 1.190(12) . ?
C9 Pt1 2.024(8) . ?
C10 C11 1.433(11) . ?
C11 C16 1.409(12) . ?
C11 C12 1.407(13) . ?
C12 C13 1.386(12) . ?
C13 C14 1.369(14) . ?
C14 C15 1.404(13) . ?
C14 N2 1.475(12) . ?
C15 C16 1.391(12) . ?
C17 C18 1.522(11) . ?
C17 P1 1.838(8) . ?
C18 P2 1.848(8) . ?
C19 C20 1.377(12) . ?
C19 C24 1.396(13) . ?
C19 P1 1.805(9) . ?
C20 C21 1.403(14) . ?
C21 C22 1.365(16) . ?
C22 C23 1.368(14) . ?
C23 C24 1.387(13) . ?
C25 C26 1.355(13) . ?
C25 C30 1.361(15) . ?
C25 P1 1.828(9) . ?
C26 C27 1.369(14) . ?
C27 C28 1.347(17) . ?
C28 C29 1.35(2) . ?
C29 C30 1.401(17) . ?
C31 C32 1.358(12) . ?
C31 C36 1.375(12) . ?
C31 P2 1.825(8) . ?
C32 C33 1.383(12) . ?
C33 C34 1.377(14) . ?
C34 C35 1.367(14) . ?
C35 C36 1.387(13) . ?
C37 C42 1.396(11) . ?
C37 C38 1.395(11) . ?
C37 P2 1.816(8) . ?
C38 C39 1.384(12) . ?
C39 C40 1.375(14) . ?
C40 C41 1.363(15) . ?
C41 C42 1.381(12) . ?
N1 O1 1.201(13) . ?
N1 O2 1.224(13) . ?
N2 O3 1.206(12) . ?
N2 O4 1.227(12) . ?
P1 Pt1 2.274(2) . ?
P2 Pt1 2.269(2) . ?
